data_2209580
loop_
_publ_author_name
'Yao, Li-Ying'
'Zhang, Chen'
'Wang, Bi-Song'

_publ_section_title
;
 (<i>R</i>,<i>S</i>)-Methyl
 3-methyl-5-oxo-1-phenylcyclohex-3-ene-1-carboxylate
;
_journal_issue 7
_journal_name_full 'Acta Crystallographica Section E'
_journal_page_first o2768
_journal_page_last o2769
_journal_paper_doi 10.1107/S1600536806021441
_journal_volume 62
_journal_year 2006
_chemical_formula_iupac 'C15 H16 O3 '
_chemical_formula_moiety 'C15 H16 O3 '
_chemical_formula_sum 'C15 H16 O3'
_chemical_formula_weight 244.29
_chemical_name_systematic (<i>R</i>,<i>S</i>)-5-Carboxymethyl-5-phenyl-3-methylcyclohex-2-enone
_space_group_IT_number 2
_symmetry_cell_setting triclinic
_symmetry_space_group_name_Hall '-P 1'
_symmetry_space_group_name_H-M 'P -1'
_cell_angle_alpha 67.495(16)
_cell_angle_beta 84.826(16)
_cell_angle_gamma 74.278(16)
_cell_formula_units_Z 4
_cell_length_a 9.317(4)
_cell_length_b 12.332(5)
_cell_length_c 12.734(5)
_cell_measurement_reflns_used 9544
_cell_measurement_temperature 298.0(10)
_cell_measurement_theta_max 27.5
_cell_measurement_theta_min 3.3
_cell_volume 1301.0(9)
_computing_cell_refinement PROCESS-AUTO
_computing_data_collection 'PROCESS-AUTO (Rigaku, 1998)'
_computing_data_reduction 'CrystalStructure (Rigaku/MSC, 2004)'
_computing_molecular_graphics 'Ortep-3 for windows (Farrugia, 1997)'
_computing_publication_material CrystalStructure
_computing_structure_refinement 'CRYSTALS (Betteridge <i>et al.</i>,  2003)'
_computing_structure_solution 'SIR97 (Altomare <i>et al.</i>,  1999)'
_diffrn_detector_area_resol_mean 10.00
_diffrn_measured_fraction_theta_full 0.990
_diffrn_measured_fraction_theta_max 0.990
_diffrn_measurement_device_type 'Rigaku R-AXIS RAPID'
_diffrn_measurement_method \w
_diffrn_radiation_type 'Mo K\a'
_diffrn_radiation_wavelength 0.71075
_diffrn_reflns_av_R_equivalents 0.023
_diffrn_reflns_limit_h_max 12
_diffrn_reflns_limit_h_min -12
_diffrn_reflns_limit_k_max 15
_diffrn_reflns_limit_k_min -15
_diffrn_reflns_limit_l_max 16
_diffrn_reflns_limit_l_min -14
_diffrn_reflns_number 12919
_diffrn_reflns_theta_full 27.48
_diffrn_reflns_theta_max 27.48
_exptl_absorpt_coefficient_mu 0.086
_exptl_absorpt_correction_type none
_exptl_crystal_colour colourless
_exptl_crystal_density_diffrn 1.247
_exptl_crystal_density_method 'not measured'
_exptl_crystal_description block
_exptl_crystal_F_000 520.00
_exptl_crystal_size_max 0.27
_exptl_crystal_size_mid 0.26
_exptl_crystal_size_min 0.17
_refine_diff_density_max 0.22
_refine_diff_density_min -0.15
_refine_ls_extinction_coef 66(15)
_refine_ls_extinction_method 'Larson (1970) Crystallographic Computing eq. 22'
_refine_ls_goodness_of_fit_ref 1.016
_refine_ls_hydrogen_treatment constr
_refine_ls_number_parameters 336
_refine_ls_number_reflns 5900
_refine_ls_R_factor_gt 0.0455
_refine_ls_shift/su_max 0.0000
_refine_ls_structure_factor_coef Fsqd
_refine_ls_weighting_details 'w = 1/[0.0008Fo^2^ + 1.0000\s(Fo^2^)]/(4Fo^2^)'
_refine_ls_weighting_scheme calc
_refine_ls_wR_factor_ref 0.1218
_reflns_number_gt 3491
_reflns_number_total 5900
_reflns_threshold_expression F^2^>2.0\s(F^2^)
_cod_data_source_file kp2024.cif
_cod_data_source_block I
_cod_original_cell_volume 1300.9(9)
_cod_original_formula_sum 'C15 H16 O3 '
_cod_database_code 2209580

loop_
_symmetry_equiv_pos_site_id
_symmetry_equiv_pos_as_xyz
1 +X,+Y,+Z
2 -X,-Y,-Z

loop_
_atom_site_type_symbol
_atom_site_label
_atom_site_fract_x
_atom_site_fract_y
_atom_site_fract_z
_atom_site_U_iso_or_equiv
_atom_site_adp_type
_atom_site_calc_flag
_atom_site_refinement_flags
_atom_site_occupancy
O O1 0.56135(14) 0.83556(11) 0.81733(12) 0.0776(4) Uani d . 1.00
O O2 0.20420(14) 0.77551(12) 0.89822(10) 0.0824(4) Uani d . 1.00
O O3 0.04497(12) 0.79912(11) 0.76893(10) 0.0634(3) Uani d . 1.00
O O4 0.47407(14) 0.22112(12) 0.60890(11) 0.0744(4) Uani d . 1.00
O O5 0.86986(13) 0.23755(12) 0.59558(10) 0.0812(4) Uani d . 1.00
O O6 0.98248(12) 0.18918(10) 0.75794(9) 0.0604(3) Uani d . 1.00
C C1 0.29760(14) 0.70313(12) 0.74777(11) 0.0377(3) Uani d . 1.00
C C2 0.27651(14) 0.57566(12) 0.77622(12) 0.0409(3) Uani d . 1.00
C C3 0.22295(17) 0.54393(12) 0.69685(12) 0.0475(4) Uani d . 1.00
C C4 0.20191(19) 0.42869(14) 0.72653(16) 0.0595(5) Uani d . 1.00
C C5 0.2357(2) 0.34468(14) 0.83414(17) 0.0658(5) Uani d . 1.00
C C6 0.2890(2) 0.37448(16) 0.91324(16) 0.0681(5) Uani d . 1.00
C C7 0.3085(2) 0.48899(13) 0.88477(12) 0.0574(5) Uani d . 1.00
C C8 0.45087(17) 0.69681(12) 0.78720(13) 0.0514(4) Uani d . 1.00
C C9 0.47753(18) 0.81977(13) 0.75878(14) 0.0536(4) Uani d . 1.00
C C10 0.40459(18) 0.91716(13) 0.65692(13) 0.0525(4) Uani d . 1.00
C C11 0.31618(17) 0.90070(12) 0.59109(12) 0.0476(4) Uani d . 1.00
C C12 0.28085(18) 0.78065(12) 0.62072(12) 0.0462(4) Uani d . 1.00
C C13 0.2476(2) 0.99865(14) 0.48327(13) 0.0695(5) Uani d . 1.00
C C14 0.17923(16) 0.76294(12) 0.81404(11) 0.0420(4) Uani d . 1.00
C C15 -0.0752(2) 0.8486(2) 0.8312(2) 0.0875(7) Uani d . 1.00
C C16 0.73419(16) 0.31345(12) 0.73434(11) 0.0400(3) Uani d . 1.00
C C17 0.76983(16) 0.43231(12) 0.72063(12) 0.0440(4) Uani d . 1.00
C C18 0.81498(17) 0.45133(13) 0.81127(13) 0.0514(4) Uani d . 1.00
C C19 0.84956(19) 0.55841(16) 0.79571(17) 0.0624(5) Uani d . 1.00
C C20 0.8394(2) 0.64751(16) 0.69083(18) 0.0675(5) Uani d . 1.00
C C21 0.7930(2) 0.63127(18) 0.60140(18) 0.0886(7) Uani d . 1.00
C C22 0.7588(2) 0.52464(17) 0.61592(14) 0.0775(6) Uani d . 1.00
C C23 0.59465(17) 0.33725(13) 0.66544(12) 0.0490(4) Uani d . 1.00
C C24 0.54867(18) 0.22373(14) 0.68188(13) 0.0508(4) Uani d . 1.00
C C25 0.59101(18) 0.12138(13) 0.78781(12) 0.0528(4) Uani d . 1.00
C C26 0.66125(18) 0.12660(12) 0.87171(12) 0.0486(4) Uani d . 1.00
C C27 0.70954(18) 0.23752(12) 0.85852(12) 0.0469(4) Uani d . 1.00
C C28 0.6949(2) 0.02476(14) 0.98382(13) 0.0692(5) Uani d . 1.00
C C29 0.86691(16) 0.24303(12) 0.68704(12) 0.0424(4) Uani d . 1.00
C C30 1.1155(2) 0.12498(18) 0.71811(16) 0.0750(6) Uani d . 1.00
H H3 0.2009 0.6003 0.6231 0.057 Uiso c R 1.00
H H4 0.1647 0.4086 0.6730 0.071 Uiso c R 1.00
H H5 0.2225 0.2673 0.8536 0.079 Uiso c R 1.00
H H6 0.3121 0.3172 0.9865 0.082 Uiso c R 1.00
H H7 0.3439 0.5084 0.9395 0.069 Uiso c R 1.00
H H10 0.4203 0.9938 0.6370 0.063 Uiso c R 1.00
H H18 0.8221 0.3912 0.8836 0.062 Uiso c R 1.00
H H19 0.8801 0.5696 0.8576 0.075 Uiso c R 1.00
H H20 0.8641 0.7191 0.6805 0.081 Uiso c R 1.00
H H21 0.7842 0.6926 0.5296 0.106 Uiso c R 1.00
H H22 0.7275 0.5150 0.5535 0.093 Uiso c R 1.00
H H25 0.5683 0.0491 0.7978 0.063 Uiso c R 1.00
H H81 0.4590 0.6540 0.8690 0.062 Uiso c R 1.00
H H82 0.5267 0.6522 0.7509 0.062 Uiso c R 1.00
H H121 0.1788 0.7956 0.5973 0.055 Uiso c R 1.00
H H122 0.3479 0.7360 0.5797 0.055 Uiso c R 1.00
H H131 0.2742 0.9708 0.4216 0.083 Uiso c R 1.00
H H132 0.2833 1.0691 0.4687 0.083 Uiso c R 1.00
H H133 0.1411 1.0192 0.4901 0.083 Uiso c R 1.00
H H151 -0.0590 0.8024 0.9112 0.105 Uiso c R 1.00
H H152 -0.1682 0.8443 0.8082 0.105 Uiso c R 1.00
H H153 -0.0780 0.9317 0.8155 0.105 Uiso c R 1.00
H H231 0.6144 0.3762 0.5855 0.059 Uiso c R 1.00
H H232 0.5130 0.3913 0.6882 0.059 Uiso c R 1.00
H H271 0.8022 0.2122 0.9007 0.056 Uiso c R 1.00
H H272 0.6332 0.2876 0.8895 0.056 Uiso c R 1.00
H H281 0.7998 0.0026 1.0003 0.083 Uiso c R 1.00
H H282 0.6668 -0.0438 0.9818 0.083 Uiso c R 1.00
H H283 0.6399 0.0497 1.0418 0.083 Uiso c R 1.00
H H301 1.0888 0.0789 0.6804 0.090 Uiso c R 1.00
H H302 1.1806 0.0710 0.7816 0.090 Uiso c R 1.00
H H303 1.1655 0.1823 0.6659 0.090 Uiso c R 1.00

loop_
_atom_site_aniso_label
_atom_site_aniso_U_11
_atom_site_aniso_U_22
_atom_site_aniso_U_33
_atom_site_aniso_U_12
_atom_site_aniso_U_13
_atom_site_aniso_U_23
O1 0.0721(8) 0.0675(8) 0.1041(10) -0.0249(6) -0.0267(7) -0.0330(7)
O2 0.0799(9) 0.1225(11) 0.0564(7) -0.0104(8) -0.0045(6) -0.0554(8)
O3 0.0399(6) 0.0862(8) 0.0786(8) -0.0071(5) 0.0000(5) -0.0524(7)
O4 0.0795(9) 0.0811(8) 0.0747(8) -0.0286(7) -0.0189(6) -0.0325(7)
O5 0.0715(8) 0.1235(11) 0.0515(7) 0.0004(7) -0.0036(5) -0.0522(7)
O6 0.0539(6) 0.0713(7) 0.0514(6) 0.0056(5) -0.0088(5) -0.0305(5)
C1 0.0397(7) 0.0364(7) 0.0381(7) -0.0108(5) 0.0002(5) -0.0142(6)
C2 0.0385(7) 0.0390(7) 0.0451(8) -0.0102(6) 0.0041(6) -0.0162(6)
C3 0.0487(8) 0.0449(8) 0.0502(8) -0.0132(6) 0.0003(7) -0.0182(7)
C4 0.0603(10) 0.0516(9) 0.0786(12) -0.0205(8) 0.0035(9) -0.0338(9)
C5 0.0684(11) 0.0425(9) 0.0863(13) -0.0221(8) 0.0109(10) -0.0207(9)
C6 0.0797(13) 0.0483(9) 0.0628(11) -0.0205(9) -0.0008(9) -0.0032(8)
C7 0.0691(11) 0.0509(9) 0.0496(9) -0.0206(8) -0.0035(8) -0.0114(7)
C8 0.0432(8) 0.0446(8) 0.0655(10) -0.0110(7) -0.0067(7) -0.0183(7)
C9 0.0420(8) 0.0507(9) 0.0731(11) -0.0127(7) -0.0017(7) -0.0276(8)
C10 0.0509(9) 0.0432(8) 0.0672(10) -0.0180(7) 0.0092(7) -0.0226(8)
C11 0.0522(9) 0.0417(8) 0.0464(8) -0.0137(6) 0.0109(7) -0.0149(7)
C12 0.0560(9) 0.0474(8) 0.0390(7) -0.0181(7) 0.0059(6) -0.0181(6)
C13 0.0901(14) 0.0534(10) 0.0558(10) -0.0222(9) 0.0024(9) -0.0084(8)
C14 0.0481(8) 0.0410(7) 0.0383(7) -0.0145(6) 0.0005(6) -0.0142(6)
C15 0.0498(11) 0.1063(16) 0.1244(18) -0.0131(10) 0.0252(11) -0.0724(15)
C16 0.0472(8) 0.0384(7) 0.0353(7) -0.0121(6) 0.0015(5) -0.0141(6)
C17 0.0461(8) 0.0406(7) 0.0468(8) -0.0126(6) 0.0019(6) -0.0174(7)
C18 0.0548(9) 0.0464(8) 0.0545(9) -0.0138(7) -0.0052(7) -0.0187(7)
C19 0.0580(10) 0.0601(10) 0.0800(12) -0.0174(8) -0.0080(9) -0.0345(10)
C20 0.0632(11) 0.0489(10) 0.0943(14) -0.0233(8) -0.0060(10) -0.0232(10)
C21 0.135(2) 0.0626(12) 0.0674(12) -0.0527(13) -0.0118(12) -0.0018(10)
C22 0.1237(18) 0.0644(11) 0.0501(10) -0.0479(11) -0.0086(10) -0.0094(9)
C23 0.0485(9) 0.0469(8) 0.0497(8) -0.0108(7) -0.0026(7) -0.0162(7)
C24 0.0481(9) 0.0561(9) 0.0554(9) -0.0155(7) 0.0021(7) -0.0275(8)
C25 0.0592(10) 0.0477(9) 0.0594(9) -0.0217(7) 0.0080(7) -0.0247(8)
C26 0.0566(9) 0.0450(8) 0.0446(8) -0.0169(7) 0.0121(7) -0.0173(7)
C27 0.0590(9) 0.0475(8) 0.0384(7) -0.0163(7) 0.0064(6) -0.0199(6)
C28 0.0930(15) 0.0577(10) 0.0511(10) -0.0259(10) 0.0081(9) -0.0110(8)
C29 0.0487(8) 0.0433(8) 0.0361(7) -0.0144(6) -0.0004(6) -0.0139(6)
C30 0.0547(11) 0.0817(13) 0.0786(13) 0.0045(9) 0.0004(9) -0.0342(11)

loop_
_atom_type_symbol
_atom_type_description
_atom_type_scat_dispersion_real
_atom_type_scat_dispersion_imag
_atom_type_scat_source
C C 0.003 0.002
;
International Tables for Crystallography
(1992, Vol. C, Tables 4.2.6.8 and 6.1.1.4)
;
H H 0.000 0.000
;
International Tables for Crystallography
(1992, Vol. C, Table 6.1.1.4)
;
O O 0.011 0.006
;
International Tables for Crystallography
(1992, Vol. C, Tables 4.2.6.8 and 6.1.1.4)
;

loop_
_geom_angle_atom_site_label_1
_geom_angle_atom_site_label_2
_geom_angle_atom_site_label_3
_geom_angle
C14 O3 C15 116.39(15)
C29 O6 C30 116.65(13)
C2 C1 C8 111.37(10)
C2 C1 C12 112.88(14)
C2 C1 C14 106.39(11)
C8 C1 C12 107.95(12)
C8 C1 C14 108.05(13)
C12 C1 C14 110.11(9)
C1 C2 C3 122.22(11)
C1 C2 C7 119.85(15)
C3 C2 C7 117.91(15)
C2 C3 C4 120.56(13)
C3 C4 C5 120.2(2)
C4 C5 C6 119.92(18)
C5 C6 C7 120.19(15)
C2 C7 C6 121.20(18)
C1 C8 C9 113.14(11)
O1 C9 C8 121.05(13)
O1 C9 C10 121.73(16)
C8 C9 C10 117.17(17)
C9 C10 C11 122.42(16)
C10 C11 C12 121.60(12)
C10 C11 C13 122.57(16)
C12 C11 C13 115.83(16)
C1 C12 C11 113.06(14)
O2 C14 O3 122.74(14)
O2 C14 C1 124.28(13)
O3 C14 C1 112.98(13)
C17 C16 C23 111.39(10)
C17 C16 C27 112.53(13)
C17 C16 C29 106.44(12)
C23 C16 C27 108.04(12)
C23 C16 C29 108.26(13)
C27 C16 C29 110.11(10)
C16 C17 C18 122.24(11)
C16 C17 C22 120.48(17)
C18 C17 C22 117.28(17)
C17 C18 C19 120.86(14)
C18 C19 C20 120.5(2)
C19 C20 C21 119.4(2)
C20 C21 C22 120.51(17)
C17 C22 C21 121.4(2)
C16 C23 C24 113.60(11)
O4 C24 C23 120.40(13)
O4 C24 C25 121.99(18)
C23 C24 C25 117.57(16)
C24 C25 C26 122.52(17)
C25 C26 C27 121.46(12)
C25 C26 C28 122.66(16)
C27 C26 C28 115.88(15)
C16 C27 C26 112.89(14)
O5 C29 O6 122.31(13)
O5 C29 C16 124.80(12)
O6 C29 C16 112.87(13)
C2 C3 H3 119.7
C4 C3 H3 119.7
C3 C4 H4 119.9
C5 C4 H4 119.9
C4 C5 H5 120.0
C6 C5 H5 120.0
C5 C6 H6 119.9
C7 C6 H6 119.9
C2 C7 H7 119.4
C6 C7 H7 119.4
C1 C8 H81 108.5
C1 C8 H82 108.5
C9 C8 H81 108.5
C9 C8 H82 108.5
H81 C8 H82 109.5
C9 C10 H10 118.8
C11 C10 H10 118.8
C1 C12 H121 108.6
C1 C12 H122 108.6
C11 C12 H121 108.6
C11 C12 H122 108.6
H121 C12 H122 109.5
C11 C13 H131 109.5
C11 C13 H132 109.5
C11 C13 H133 109.5
H131 C13 H132 109.5
H131 C13 H133 109.5
H132 C13 H133 109.5
O3 C15 H151 109.5
O3 C15 H152 109.5
O3 C15 H153 109.5
H151 C15 H152 109.5
H151 C15 H153 109.5
H152 C15 H153 109.5
C17 C18 H18 119.6
C19 C18 H18 119.6
C18 C19 H19 119.7
C20 C19 H19 119.7
C19 C20 H20 120.3
C21 C20 H20 120.3
C20 C21 H21 119.7
C22 C21 H21 119.7
C17 C22 H22 119.3
C21 C22 H22 119.3
C16 C23 H231 108.4
C16 C23 H232 108.4
C24 C23 H231 108.4
C24 C23 H232 108.4
H231 C23 H232 109.5
C24 C25 H25 118.7
C26 C25 H25 118.7
C16 C27 H271 108.6
C16 C27 H272 108.6
C26 C27 H271 108.6
C26 C27 H272 108.6
H271 C27 H272 109.5
C26 C28 H281 109.5
C26 C28 H282 109.5
C26 C28 H283 109.5
H281 C28 H282 109.5
H281 C28 H283 109.5
H282 C28 H283 109.5
O6 C30 H301 109.5
O6 C30 H302 109.5
O6 C30 H303 109.5
H301 C30 H302 109.5
H301 C30 H303 109.5
H302 C30 H303 109.5

loop_
_geom_bond_atom_site_label_1
_geom_bond_atom_site_label_2
_geom_bond_distance
O1 C9 1.226(2)
O2 C14 1.191(2)
O3 C14 1.3132(18)
O3 C15 1.447(2)
O4 C24 1.224(2)
O5 C29 1.190(2)
O6 C29 1.3207(17)
O6 C30 1.443(2)
C1 C2 1.536(2)
C1 C8 1.528(2)
C1 C12 1.5286(17)
C1 C14 1.530(2)
C2 C3 1.387(2)
C2 C7 1.3830(18)
C3 C4 1.388(2)
C4 C5 1.365(2)
C5 C6 1.367(3)
C6 C7 1.376(2)
C8 C9 1.503(2)
C9 C10 1.4529(19)
C10 C11 1.330(2)
C11 C12 1.502(2)
C11 C13 1.4910(19)
C16 C17 1.532(2)
C16 C23 1.532(2)
C16 C27 1.5322(17)
C16 C29 1.526(2)
C17 C18 1.383(2)
C17 C22 1.3726(19)
C18 C19 1.380(2)
C19 C20 1.358(2)
C20 C21 1.354(3)
C21 C22 1.377(3)
C23 C24 1.507(2)
C24 C25 1.4461(19)
C25 C26 1.332(2)
C26 C27 1.499(2)
C26 C28 1.4861(18)
C3 H3 0.930
C4 H4 0.930
C5 H5 0.930
C6 H6 0.930
C7 H7 0.930
C8 H81 0.970
C8 H82 0.970
C10 H10 0.930
C12 H121 0.970
C12 H122 0.970
C13 H131 0.960
C13 H132 0.960
C13 H133 0.960
C15 H151 0.960
C15 H152 0.960
C15 H153 0.960
C18 H18 0.930
C19 H19 0.930
C20 H20 0.930
C21 H21 0.930
C22 H22 0.930
C23 H231 0.970
C23 H232 0.970
C25 H25 0.930
C27 H271 0.970
C27 H272 0.970
C28 H281 0.960
C28 H282 0.960
C28 H283 0.960
C30 H301 0.960
C30 H302 0.960
C30 H303 0.960

loop_
_geom_contact_atom_site_label_1
_geom_contact_atom_site_label_2
_geom_contact_distance
_geom_contact_site_symmetry_2
O1 C6 3.539(2) 66702
O1 C15 3.457(2) 65501
O1 C25 3.484(2) 56501
O2 C27 3.204(2) 66702
O3 C20 3.444(2) 45501
O4 C12 3.547(2) 66602
O4 C21 3.419(2) 66602
O5 C12 3.309(2) 66602
C3 C19 3.573(2) 45501
C3 C20 3.451(2) 45501
C4 C19 3.438(2) 45501
C6 O1 3.539(2) 66702
C10 C30 3.441(2) 46501
C12 O4 3.547(2) 66602
C12 O5 3.309(2) 66602
C15 O1 3.457(2) 45501
C19 C3 3.573(2) 65501
C19 C4 3.438(2) 65501
C20 O3 3.444(2) 65501
C20 C3 3.451(2) 65501
C21 O4 3.419(2) 66602
C25 O1 3.484(2) 54501
C27 O2 3.204(2) 66702
C30 C10 3.441(2) 64501
O1 H6 2.628 66702
O1 H20 3.448 .
O1 H25 2.567 56501
O1 H131 3.590 67602
O1 H152 2.541 65501
O1 H282 3.334 56501
O1 H283 2.939 66702
O2 H18 2.790 66702
O2 H271 2.616 66702
O2 H272 2.949 66702
O2 H281 3.436 66702
O2 H283 3.240 66702
O2 H302 3.319 46501
O3 H19 3.353 45501
O3 H20 2.679 45501
O3 H133 3.489 57602
O3 H301 3.324 46501
O4 H4 3.425 .
O4 H10 2.863 54501
O4 H21 2.824 66602
O4 H22 3.261 66602
O4 H122 2.754 66602
O4 H131 2.964 66602
O4 H303 3.021 45501
O5 H3 2.746 66602
O5 H121 2.735 66602
O5 H122 3.018 66602
O5 H131 3.286 66602
O6 H4 3.361 65501
O6 H5 3.157 65501
O6 H153 3.170 64501
O6 H281 3.484 75702
C2 H232 3.173 .
C3 H20 3.428 45501
C3 H22 3.497 66602
C3 H232 2.864 .
C4 H22 3.399 66602
C4 H232 2.836 .
C4 H303 3.514 45501
C5 H151 3.559 56702
C5 H232 3.095 .
C5 H282 3.463 65702
C6 H19 3.406 66702
C6 H151 3.505 56702
C6 H232 3.363 .
C6 H272 3.120 .
C7 H19 3.494 66702
C7 H81 3.543 66702
C7 H232 3.398 .
C7 H272 3.342 .
C9 H6 3.518 66702
C9 H25 3.378 56501
C9 H132 3.562 67602
C9 H152 3.527 65501
C9 H283 3.452 66702
C10 H25 3.502 56501
C10 H131 3.537 67602
C10 H132 3.204 67602
C10 H301 3.137 46501
C10 H302 3.168 46501
C10 H303 3.458 46501
C11 H301 3.093 46501
C13 H10 3.335 67602
C13 H20 3.228 67602
C13 H152 3.506 57602
C13 H301 3.148 46501
C14 H18 3.583 66702
C14 H301 3.492 46501
C15 H6 3.511 56702
C15 H19 3.462 45501
C15 H20 3.096 45501
C15 H25 3.511 46501
C15 H131 3.480 57602
C15 H281 3.329 46501
C15 H282 3.257 46501
C15 H301 3.426 46501
C17 H82 3.154 .
C18 H4 3.569 65501
C18 H7 3.531 66702
C18 H82 3.042 .
C19 H4 3.594 65501
C19 H7 3.589 66702
C19 H82 2.938 .
C19 H152 3.549 65501
C20 H3 3.350 65501
C20 H82 2.936 .
C20 H132 3.235 67602
C20 H152 3.286 65501
C21 H82 3.004 .
C21 H132 3.335 67602
C21 H303 3.358 76602
C22 H4 3.499 66602
C22 H82 3.108 .
C23 H122 3.528 66602
C24 H122 3.269 66602
C24 H131 3.177 66602
C25 H10 3.593 54501
C25 H131 3.305 66602
C25 H152 3.471 64501
C25 H153 3.281 64501
C25 H283 3.450 65702
C26 H153 3.167 64501
C28 H5 3.305 65702
C28 H25 3.553 65702
C28 H151 3.432 64501
C28 H153 3.184 64501
C28 H282 3.314 65702
C28 H283 3.556 65702
C28 H302 2.975 75702
C29 H153 3.457 64501
C30 H4 3.473 65501
C30 H5 3.260 65501
C30 H10 3.164 64501
C30 H21 3.326 76602
C30 H133 3.577 64501
C30 H153 3.182 64501
C30 H281 3.387 75702
C30 H283 3.569 75702
H3 O5 2.746 66602
H3 C20 3.350 45501
H3 H20 3.231 45501
H3 H22 3.031 66602
H3 H231 2.993 66602
H3 H232 3.244 .
H4 O4 3.425 .
H4 O6 3.361 45501
H4 C18 3.569 45501
H4 C19 3.594 45501
H4 C22 3.499 66602
H4 C30 3.473 45501
H4 H21 3.219 66602
H4 H22 2.850 66602
H4 H232 3.212 .
H4 H303 2.826 45501
H5 O6 3.157 45501
H5 C28 3.305 65702
H5 C30 3.260 45501
H5 H151 3.154 56702
H5 H232 3.584 .
H5 H281 3.185 65702
H5 H282 2.735 65702
H5 H283 3.508 65702
H5 H302 3.021 45501
H5 H303 3.089 45501
H6 O1 2.628 66702
H6 C9 3.518 66702
H6 C15 3.511 56702
H6 H19 3.037 66702
H6 H81 3.111 66702
H6 H151 3.048 56702
H6 H152 3.070 56702
H6 H272 3.114 .
H6 H282 3.191 65702
H7 C18 3.531 66702
H7 C19 3.589 66702
H7 H7 3.332 66702
H7 H18 3.076 66702
H7 H19 3.189 66702
H7 H81 2.899 66702
H7 H272 3.482 .
H10 O4 2.863 56501
H10 C13 3.335 67602
H10 C25 3.593 56501
H10 C30 3.164 46501
H10 H25 2.940 56501
H10 H131 2.981 67602
H10 H132 3.001 67602
H10 H301 3.054 46501
H10 H302 2.955 46501
H10 H303 2.946 46501
H18 O2 2.790 66702
H18 C14 3.583 66702
H18 H7 3.076 66702
H18 H82 3.559 .
H18 H151 3.287 66702
H19 O3 3.353 65501
H19 C6 3.406 66702
H19 C7 3.494 66702
H19 C15 3.462 65501
H19 H6 3.037 66702
H19 H7 3.189 66702
H19 H82 3.414 .
H19 H151 3.389 65501
H19 H152 3.110 65501
H20 O1 3.448 .
H20 O3 2.679 65501
H20 C3 3.428 65501
H20 C13 3.228 67602
H20 C15 3.096 65501
H20 H3 3.231 65501
H20 H82 3.420 .
H20 H121 3.283 65501
H20 H131 3.436 67602
H20 H132 2.655 67602
H20 H133 3.116 67602
H20 H152 2.590 65501
H21 O4 2.824 66602
H21 C30 3.326 76602
H21 H4 3.219 66602
H21 H82 3.506 .
H21 H132 2.842 67602
H21 H301 3.458 76602
H21 H303 2.458 76602
H22 O4 3.261 66602
H22 C3 3.497 66602
H22 C4 3.399 66602
H22 H3 3.031 66602
H22 H4 2.850 66602
H22 H231 3.459 66602
H22 H232 3.598 66602
H25 O1 2.567 54501
H25 C9 3.378 54501
H25 C10 3.502 54501
H25 C15 3.511 64501
H25 C28 3.553 65702
H25 H10 2.940 54501
H25 H131 3.100 66602
H25 H152 2.977 64501
H25 H153 3.210 64501
H25 H282 3.393 65702
H25 H283 2.844 65702
H25 H302 3.568 45501
H81 C7 3.543 66702
H81 H6 3.111 66702
H81 H7 2.899 66702
H81 H272 3.405 66702
H82 C17 3.154 .
H82 C18 3.042 .
H82 C19 2.938 .
H82 C20 2.936 .
H82 C21 3.004 .
H82 C22 3.108 .
H82 H18 3.559 .
H82 H19 3.414 .
H82 H20 3.420 .
H82 H21 3.506 .
H121 O5 2.735 66602
H121 H20 3.283 45501
H121 H133 3.209 57602
H122 O4 2.754 66602
H122 O5 3.018 66602
H122 C23 3.528 66602
H122 C24 3.269 66602
H122 H231 2.880 66602
H131 O1 3.590 67602
H131 O4 2.964 66602
H131 O5 3.286 66602
H131 C10 3.537 67602
H131 C15 3.480 57602
H131 C24 3.177 66602
H131 C25 3.305 66602
H131 H10 2.981 67602
H131 H20 3.436 67602
H131 H25 3.100 66602
H131 H152 2.989 57602
H131 H153 3.306 57602
H132 C9 3.562 67602
H132 C10 3.204 67602
H132 C20 3.235 67602
H132 C21 3.335 67602
H132 H10 3.001 67602
H132 H20 2.655 67602
H132 H21 2.842 67602
H132 H152 3.450 57602
H132 H301 3.133 46501
H132 H303 3.289 46501
H133 O3 3.489 57602
H133 C30 3.577 46501
H133 H20 3.116 67602
H133 H121 3.209 57602
H133 H133 2.767 57602
H133 H152 3.534 57602
H133 H301 2.759 46501
H133 H303 3.591 46501
H151 C5 3.559 56702
H151 C6 3.505 56702
H151 C28 3.432 46501
H151 H5 3.154 56702
H151 H6 3.048 56702
H151 H18 3.287 66702
H151 H19 3.389 45501
H151 H271 3.459 66702
H151 H281 3.038 46501
H151 H282 3.033 46501
H152 O1 2.541 45501
H152 C9 3.527 45501
H152 C13 3.506 57602
H152 C19 3.549 45501
H152 C20 3.286 45501
H152 C25 3.471 46501
H152 H6 3.070 56702
H152 H19 3.110 45501
H152 H20 2.590 45501
H152 H25 2.977 46501
H152 H131 2.989 57602
H152 H132 3.450 57602
H152 H133 3.534 57602
H152 H282 3.118 46501
H153 O6 3.170 46501
H153 C25 3.281 46501
H153 C26 3.167 46501
H153 C28 3.184 46501
H153 C29 3.457 46501
H153 C30 3.182 46501
H153 H25 3.210 46501
H153 H131 3.306 57602
H153 H281 2.856 46501
H153 H282 3.070 46501
H153 H301 2.707 46501
H153 H302 3.229 46501
H231 H3 2.993 66602
H231 H22 3.459 66602
H231 H122 2.880 66602
H231 H231 3.291 66602
H232 C2 3.173 .
H232 C3 2.864 .
H232 C4 2.836 .
H232 C5 3.095 .
H232 C6 3.363 .
H232 C7 3.398 .
H232 H3 3.244 .
H232 H4 3.212 .
H232 H5 3.584 .
H232 H22 3.598 66602
H271 O2 2.616 66702
H271 H151 3.459 66702
H272 O2 2.949 66702
H272 C6 3.120 .
H272 C7 3.342 .
H272 H6 3.114 .
H272 H7 3.482 .
H272 H81 3.405 66702
H281 O2 3.436 66702
H281 O6 3.484 75702
H281 C15 3.329 64501
H281 C30 3.387 75702
H281 H5 3.185 65702
H281 H151 3.038 64501
H281 H153 2.856 64501
H281 H302 2.578 75702
H282 O1 3.334 54501
H282 C5 3.463 65702
H282 C15 3.257 64501
H282 C28 3.314 65702
H282 H5 2.735 65702
H282 H6 3.191 65702
H282 H25 3.393 65702
H282 H151 3.033 64501
H282 H152 3.118 64501
H282 H153 3.070 64501
H282 H282 3.056 65702
H282 H283 2.923 65702
H282 H302 3.310 75702
H283 O1 2.939 66702
H283 O2 3.240 66702
H283 C9 3.452 66702
H283 C25 3.450 65702
H283 C28 3.556 65702
H283 C30 3.569 75702
H283 H5 3.508 65702
H283 H25 2.844 65702
H283 H282 2.923 65702
H283 H283 3.558 65702
H283 H302 2.615 75702
H301 O3 3.324 64501
H301 C10 3.137 64501
H301 C11 3.093 64501
H301 C13 3.148 64501
H301 C14 3.492 64501
H301 C15 3.426 64501
H301 H10 3.054 64501
H301 H21 3.458 76602
H301 H132 3.133 64501
H301 H133 2.759 64501
H301 H153 2.707 64501
H302 O2 3.319 64501
H302 C10 3.168 64501
H302 C28 2.975 75702
H302 H5 3.021 65501
H302 H10 2.955 64501
H302 H25 3.568 65501
H302 H153 3.229 64501
H302 H281 2.578 75702
H302 H282 3.310 75702
H302 H283 2.615 75702
H303 O4 3.021 65501
H303 C4 3.514 65501
H303 C10 3.458 64501
H303 C21 3.358 76602
H303 H4 2.826 65501
H303 H5 3.089 65501
H303 H10 2.946 64501
H303 H21 2.458 76602
H303 H132 3.289 64501
H303 H133 3.591 64501

loop_
_geom_torsion_atom_site_label_1
_geom_torsion_atom_site_label_2
_geom_torsion_atom_site_label_3
_geom_torsion_atom_site_label_4
_geom_torsion
C15 O3 C14 O2 -4.0(2)
C15 O3 C14 C1 175.59(14)
C30 O6 C29 O5 1.5(2)
C30 O6 C29 C16 -177.29(14)
C2 C1 C8 C9 178.77(13)
C8 C1 C2 C3 -131.95(14)
C8 C1 C2 C7 49.37(18)
C2 C1 C12 C11 -174.33(11)
C12 C1 C2 C3 -10.33(18)
C12 C1 C2 C7 170.99(13)
C2 C1 C14 O2 104.06(17)
C2 C1 C14 O3 -75.56(13)
C14 C1 C2 C3 110.54(14)
C14 C1 C2 C7 -68.14(16)
C8 C1 C12 C11 -50.80(16)
C12 C1 C8 C9 54.32(18)
C8 C1 C14 O2 -15.62(18)
C8 C1 C14 O3 164.76(11)
C14 C1 C8 C9 -64.73(15)
C12 C1 C14 O2 -133.30(16)
C12 C1 C14 O3 47.08(18)
C14 C1 C12 C11 66.94(17)
C1 C2 C3 C4 -178.40(13)
C1 C2 C7 C6 179.17(14)
C3 C2 C7 C6 0.4(2)
C7 C2 C3 C4 0.3(2)
C2 C3 C4 C5 -0.8(2)
C3 C4 C5 C6 0.7(2)
C4 C5 C6 C7 0.1(2)
C5 C6 C7 C2 -0.6(2)
C1 C8 C9 O1 151.74(15)
C1 C8 C9 C10 -30.6(2)
O1 C9 C10 C11 178.37(16)
C8 C9 C10 C11 0.8(2)
C9 C10 C11 C12 2.6(2)
C9 C10 C11 C13 -176.68(15)
C10 C11 C12 C1 24.1(2)
C13 C11 C12 C1 -156.62(13)
C17 C16 C23 C24 -176.24(12)
C23 C16 C17 C18 138.26(14)
C23 C16 C17 C22 -42.22(19)
C17 C16 C27 C26 174.86(11)
C27 C16 C17 C18 16.75(18)
C27 C16 C17 C22 -163.73(15)
C17 C16 C29 O5 -100.91(19)
C17 C16 C29 O6 77.80(14)
C29 C16 C17 C18 -103.94(15)
C29 C16 C17 C22 75.58(17)
C23 C16 C27 C26 51.47(16)
C27 C16 C23 C24 -52.15(17)
C23 C16 C29 O5 18.9(2)
C23 C16 C29 O6 -162.36(12)
C29 C16 C23 C24 67.07(15)
C27 C16 C29 O5 136.85(17)
C27 C16 C29 O6 -44.44(19)
C29 C16 C27 C26 -66.58(17)
C16 C17 C18 C19 178.51(13)
C16 C17 C22 C21 -178.77(18)
C18 C17 C22 C21 0.8(2)
C22 C17 C18 C19 -1.0(2)
C17 C18 C19 C20 0.2(2)
C18 C19 C20 C21 0.9(2)
C19 C20 C21 C22 -1.1(3)
C20 C21 C22 C17 0.3(3)
C16 C23 C24 O4 -156.11(15)
C16 C23 C24 C25 26.2(2)
O4 C24 C25 C26 -174.21(16)
C23 C24 C25 C26 3.5(2)
C24 C25 C26 C27 -3.9(2)
C24 C25 C26 C28 175.33(15)
C25 C26 C27 C16 -25.3(2)
C28 C26 C27 C16 155.46(13)
